data_4002927
loop_
_publ_author_name
'Chung, Hyunjoong'
'Chen, Shanwen'
'Sengar, Nikita'
'Davies, Daniel W.'
'Garbay, Guillaume'
'Geerts, Yves H.'
'Clancy, Paulette'
'Diao, Ying'

_publ_contact_author
; 
Danielle L. Gray 
University of Illinois 
School of Chemical Sciences, Box 59-1 
505 South Mathews Avenue 
Urbana, Illinois  61801 
USA 
;
_publ_section_title
;
 Single Atom Substitution Alters the Polymorphic Transition Mechanism in
 Organic Electronic Crystals
;
_journal_name_full 'Chemistry of Materials'
_journal_paper_doi 10.1021/acs.chemmater.9b03436
_journal_year 2019
_chemical_formula_moiety 'C20 H24 S2 Si2'
_chemical_formula_sum 'C20 H24 S2 Si2'
_chemical_formula_weight 384.69
_space_group_crystal_system monoclinic
_space_group_IT_number 14
_space_group_name_Hall '-P 2ybc'
_space_group_name_H-M_alt 'P 1 21/c 1'
_symmetry_space_group_name_Hall '-P 2ybc'
_symmetry_space_group_name_H-M 'P 1 21/c 1'
_atom_sites_solution_hydrogens geom
_audit_creation_method SHELXL-2014/7
_audit_update_record
; 
? 
;
_cell_angle_alpha 90
_cell_angle_beta 92.348(4)
_cell_angle_gamma 90
_cell_formula_units_Z 2
_cell_length_a 14.3093(13)
_cell_length_b 6.3457(6)
_cell_length_c 11.3566(11)
_cell_measurement_reflns_used 13085
_cell_measurement_temperature 299(2)
_cell_measurement_theta_max 26.41
_cell_measurement_theta_min 2.85
_cell_volume 1030.34(17)
_computing_cell_refinement 'SAINT V8.37A (Bruker, 2014)'
_computing_data_collection 'APEX3 V2016.9-0 (Bruker, 2016)'
_computing_data_reduction
; 
SAINT V8.34A, XPREP v2014/2, (Bruker, 2014) SADABS V2014/7 
(Krause et al., 2015) 
;
_computing_molecular_graphics
; 
SHELXTL v2014-7 (Bruker, 2014), CrystalMaker v2.7.7 (CrystalMaker, 1994) 
;
_computing_publication_material 'XCIF V2014-2 (Bruker, 2014)'
_computing_structure_refinement 'SHELX-2014-7 (Sheldrick, 2015)'
_computing_structure_solution 'SHELX-2014-7 (Sheldrick, 2015)'
_diffrn_ambient_temperature 299(2)
_diffrn_measured_fraction_theta_full 0.997
_diffrn_measured_fraction_theta_max 0.992
_diffrn_measurement_device 'Bruker D8 Venture/Photon 100'
_diffrn_measurement_method 'profile data from \f and \w scans'
_diffrn_radiation_monochromator 'multilayer mirrors'
_diffrn_radiation_source 'microfocus sealed tube'
_diffrn_radiation_type MoK\a
_diffrn_radiation_wavelength 0.71073
_diffrn_radiation_wavelength_id dd72La
_diffrn_reflns_av_R_equivalents 0.0414
_diffrn_reflns_av_unetI/netI 0.0204
_diffrn_reflns_Laue_measured_fraction_full 0.997
_diffrn_reflns_Laue_measured_fraction_max 0.992
_diffrn_reflns_limit_h_max 17
_diffrn_reflns_limit_h_min -17
_diffrn_reflns_limit_k_max 7
_diffrn_reflns_limit_k_min -7
_diffrn_reflns_limit_l_max 14
_diffrn_reflns_limit_l_min -14
_diffrn_reflns_number 19429
_diffrn_reflns_point_group_measured_fraction_full 0.997
_diffrn_reflns_point_group_measured_fraction_max 0.992
_diffrn_reflns_theta_full 25.242
_diffrn_reflns_theta_max 26.457
_diffrn_reflns_theta_min 2.849
_exptl_absorpt_coefficient_mu 0.374
_exptl_absorpt_correction_T_max 0.7454
_exptl_absorpt_correction_T_min 0.6692
_exptl_absorpt_correction_type multi-scan
_exptl_absorpt_process_details 'SADABS V2014/7 (Krause et al., 2015)'
_exptl_crystal_colour colourless
_exptl_crystal_density_diffrn 1.240
_exptl_crystal_density_method 'not measured'
_exptl_crystal_description plate
_exptl_crystal_F_000 408
_exptl_crystal_id dd72La
_exptl_crystal_preparation
; 
The data crystal was mounted using oil (Paratone-N, Exxon) to a 
0.3 mm cryo-loop (Hampton Research) with the (3 -6 -5) scattering 
planes roughly normal to the spindle axis. 
;
_exptl_crystal_size_max 1.106
_exptl_crystal_size_mid 0.872
_exptl_crystal_size_min 0.098
_refine_diff_density_max 0.242
_refine_diff_density_min -0.162
_refine_diff_density_rms 0.043
_refine_ls_extinction_coef 0.093(8)
_refine_ls_extinction_expression Fc^*^=kFc[1+0.001xFc^2^\l^3^/sin(2\q)]^-1/4^
_refine_ls_extinction_method 'SHELXL-2014/7 (Sheldrick 2014'
_refine_ls_goodness_of_fit_ref 1.048
_refine_ls_hydrogen_treatment constr
_refine_ls_matrix_type full
_refine_ls_number_parameters 113
_refine_ls_number_reflns 2111
_refine_ls_number_restraints 0
_refine_ls_restrained_S_all 1.048
_refine_ls_R_factor_all 0.0355
_refine_ls_R_factor_gt 0.0319
_refine_ls_shift/su_max 0.001
_refine_ls_shift/su_mean 0.000
_refine_ls_structure_factor_coef Fsqd
_refine_ls_weighting_details 'w=1/[\s^2^(Fo^2^)+(0.0450P)^2^+0.3816P] where P=(Fo^2^+2Fc^2^)/3'
_refine_ls_weighting_scheme calc
_refine_ls_wR_factor_gt 0.0861
_refine_ls_wR_factor_ref 0.0897
_reflns_Friedel_coverage 0.000
_reflns_number_gt 1910
_reflns_number_total 2111
_reflns_threshold_expression 'I > 2\s(I)'
_cod_data_source_file cm9b03436_si_003.cif
_cod_data_source_block dd72La
_cod_database_code 4002927
_shelx_shelxl_version_number 2014/7
_shelx_space_group_comment
; 
The symmetry employed for this shelxl refinement is uniquely defined 
by the following loop, which should always be used as a source of 
symmetry information in preference to the above space-group names. 
They are only intended as comments. 
;
_shelx_estimated_absorpt_t_min 0.682
_shelx_estimated_absorpt_t_max 0.964

loop_
_space_group_symop_operation_xyz
'x, y, z'
'-x, y+1/2, -z+1/2'
'-x, -y, -z'
'x, -y-1/2, z-1/2'

loop_
_atom_site_label
_atom_site_type_symbol
_atom_site_fract_x
_atom_site_fract_y
_atom_site_fract_z
_atom_site_U_iso_or_equiv
_atom_site_adp_type
_atom_site_occupancy
_atom_site_site_symmetry_order
_atom_site_calc_flag
_atom_site_refinement_flags_posn
_atom_site_refinement_flags_adp
Si1 Si 0.82772(3) 0.50017(7) 0.39146(4) 0.03905(17) Uani 1 1 d . .
S1 S 0.41136(3) 0.76202(7) -0.01216(4) 0.04721(18) Uani 1 1 d . .
C1 C 0.49938(10) 0.5891(2) 0.03366(13) 0.0358(3) Uani 1 1 d . .
C2 C 0.57047(9) 0.5966(2) 0.12647(12) 0.0346(3) Uani 1 1 d . .
C3 C 0.59069(11) 0.7476(2) 0.21307(14) 0.0405(4) Uani 1 1 d . .
H3A H 0.5545 0.8690 0.2172 0.049 Uiso 1 1 calc R U
C4 C 0.66510(11) 0.7151(3) 0.29269(14) 0.0409(4) Uani 1 1 d . .
H4A H 0.6781 0.8165 0.3502 0.049 Uiso 1 1 calc R U
C5 C 0.72188(10) 0.5337(2) 0.28970(13) 0.0374(3) Uani 1 1 d . .
C6 C 0.70007(10) 0.3822(3) 0.20470(13) 0.0411(4) Uani 1 1 d . .
H6A H 0.7356 0.2598 0.2016 0.049 Uiso 1 1 calc R U
C7 C 0.62531(10) 0.4125(2) 0.12401(13) 0.0374(3) Uani 1 1 d . .
C8 C 0.85118(15) 0.2142(3) 0.4145(2) 0.0632(5) Uani 1 1 d . .
H8A H 0.7977 0.1490 0.4476 0.095 Uiso 1 1 calc R U
H8B H 0.9047 0.1970 0.4674 0.095 Uiso 1 1 calc R U
H8C H 0.8632 0.1493 0.3403 0.095 Uiso 1 1 calc R U
C9 C 0.92990(13) 0.6215(4) 0.3218(2) 0.0652(5) Uani 1 1 d . .
H9A H 0.9186 0.7693 0.3099 0.098 Uiso 1 1 calc R U
H9B H 0.9392 0.5552 0.2472 0.098 Uiso 1 1 calc R U
H9C H 0.9848 0.6029 0.3723 0.098 Uiso 1 1 calc R U
C10 C 0.80834(14) 0.6311(3) 0.53499(15) 0.0570(5) Uani 1 1 d . .
H10A H 0.8053 0.7809 0.5238 0.085 Uiso 1 1 calc R U
H10B H 0.8591 0.5977 0.5898 0.085 Uiso 1 1 calc R U
H10C H 0.7506 0.5822 0.5655 0.085 Uiso 1 1 calc R U

loop_
_atom_site_aniso_label
_atom_site_aniso_U_11
_atom_site_aniso_U_22
_atom_site_aniso_U_33
_atom_site_aniso_U_23
_atom_site_aniso_U_13
_atom_site_aniso_U_12
Si1 0.0388(3) 0.0389(3) 0.0388(3) -0.00037(17) -0.00624(17) 0.00334(17)
S1 0.0473(3) 0.0423(3) 0.0506(3) -0.01327(17) -0.01440(18) 0.01463(17)
C1 0.0320(7) 0.0375(8) 0.0379(7) -0.0014(6) 0.0005(6) 0.0039(6)
C2 0.0310(7) 0.0377(7) 0.0352(7) 0.0010(6) 0.0016(5) 0.0021(6)
C3 0.0400(8) 0.0383(8) 0.0429(8) -0.0052(6) -0.0016(6) 0.0079(6)
C4 0.0436(8) 0.0411(8) 0.0376(8) -0.0064(6) -0.0035(6) 0.0033(6)
C5 0.0369(7) 0.0405(8) 0.0346(7) 0.0005(6) -0.0003(6) 0.0010(6)
C6 0.0398(8) 0.0404(8) 0.0425(8) -0.0033(6) -0.0050(6) 0.0082(6)
C7 0.0369(7) 0.0378(8) 0.0371(7) -0.0045(6) -0.0013(6) 0.0033(6)
C8 0.0677(12) 0.0442(10) 0.0760(14) 0.0000(9) -0.0187(10) 0.0113(9)
C9 0.0438(10) 0.0770(14) 0.0745(13) 0.0106(11) -0.0004(9) -0.0007(9)
C10 0.0683(12) 0.0587(11) 0.0430(9) -0.0060(8) -0.0093(8) 0.0044(9)

loop_
_atom_type_symbol
_atom_type_description
_atom_type_scat_dispersion_real
_atom_type_scat_dispersion_imag
_atom_type_scat_source
C C 0.0033 0.0016 'International Tables Vol C Tables 4.2.6.8 and 6.1.1.4'
H H 0.0000 0.0000 'International Tables Vol C Tables 4.2.6.8 and 6.1.1.4'
Si Si 0.0817 0.0704 'International Tables Vol C Tables 4.2.6.8 and 6.1.1.4'
S S 0.1246 0.1234 'International Tables Vol C Tables 4.2.6.8 and 6.1.1.4'

loop_
_exptl_crystal_face_index_h
_exptl_crystal_face_index_k
_exptl_crystal_face_index_l
_exptl_crystal_face_perp_dist
1.00 0.00 0.00 0.0490
-1.00 0.00 0.00 0.0250
-1.00 1.00 -1.00 0.2300
5.00 -5.00 2.00 0.5200
4.00 -5.00 -4.00 0.3740
3.00 -2.00 -5.00 0.3980
2.00 -1.00 -6.00 0.3980
-2.00 1.00 8.00 0.3380

loop_
_geom_angle_atom_site_label_1
_geom_angle_atom_site_label_2
_geom_angle_atom_site_label_3
_geom_angle
_geom_angle_site_symmetry_1
_geom_angle_site_symmetry_3
C9 Si1 C10 109.64(10) . .
C9 Si1 C8 108.85(11) . .
C10 Si1 C8 110.17(10) . .
C9 Si1 C5 108.65(8) . .
C10 Si1 C5 110.06(8) . .
C8 Si1 C5 109.44(8) . .
C1 S1 C7 90.56(7) . 3_665
C1 C1 C2 114.42(16) 3_665 .
C1 C1 S1 112.46(14) 3_665 .
C2 C1 S1 133.12(12) . .
C3 C2 C7 118.96(13) . .
C3 C2 C1 131.35(14) . .
C7 C2 C1 109.68(13) . .
C4 C3 C2 119.34(14) . .
C4 C3 H3A 120.3 . .
C2 C3 H3A 120.3 . .
C3 C4 C5 122.32(14) . .
C3 C4 H4A 118.8 . .
C5 C4 H4A 118.8 . .
C6 C5 C4 117.93(13) . .
C6 C5 Si1 120.12(11) . .
C4 C5 Si1 121.88(11) . .
C5 C6 C7 120.44(14) . .
C5 C6 H6A 119.8 . .
C7 C6 H6A 119.8 . .
C6 C7 C2 120.99(14) . .
C6 C7 S1 126.14(12) . 3_665
C2 C7 S1 112.87(11) . 3_665
Si1 C8 H8A 109.5 . .
Si1 C8 H8B 109.5 . .
H8A C8 H8B 109.5 . .
Si1 C8 H8C 109.5 . .
H8A C8 H8C 109.5 . .
H8B C8 H8C 109.5 . .
Si1 C9 H9A 109.5 . .
Si1 C9 H9B 109.5 . .
H9A C9 H9B 109.5 . .
Si1 C9 H9C 109.5 . .
H9A C9 H9C 109.5 . .
H9B C9 H9C 109.5 . .
Si1 C10 H10A 109.5 . .
Si1 C10 H10B 109.5 . .
H10A C10 H10B 109.5 . .
Si1 C10 H10C 109.5 . .
H10A C10 H10C 109.5 . .
H10B C10 H10C 109.5 . .

loop_
_geom_bond_atom_site_label_1
_geom_bond_atom_site_label_2
_geom_bond_distance
_geom_bond_site_symmetry_2
Si1 C9 1.858(2) .
Si1 C10 1.8604(18) .
Si1 C8 1.8617(19) .
Si1 C5 1.8790(15) .
S1 C1 1.7342(15) .
S1 C7 1.7495(15) 3_665
C1 C1 1.365(3) 3_665
C1 C2 1.435(2) .
C2 C3 1.395(2) .
C2 C7 1.408(2) .
C3 C4 1.384(2) .
C3 H3A 0.9300 .
C4 C5 1.410(2) .
C4 H4A 0.9300 .
C5 C6 1.389(2) .
C6 C7 1.393(2) .
C6 H6A 0.9300 .
C7 S1 1.7495(15) 3_665
C8 H8A 0.9600 .
C8 H8B 0.9600 .
C8 H8C 0.9600 .
C9 H9A 0.9600 .
C9 H9B 0.9600 .
C9 H9C 0.9600 .
C10 H10A 0.9600 .
C10 H10B 0.9600 .
C10 H10C 0.9600 .

loop_
_geom_torsion_atom_site_label_1
_geom_torsion_atom_site_label_2
_geom_torsion_atom_site_label_3
_geom_torsion_atom_site_label_4
_geom_torsion
_geom_torsion_site_symmetry_1
_geom_torsion_site_symmetry_4
C7 S1 C1 C1 0.62(16) 3_665 3_665
C7 S1 C1 C2 -179.82(15) 3_665 .
C1 C1 C2 C3 -178.96(18) 3_665 .
S1 C1 C2 C3 1.5(3) . .
C1 C1 C2 C7 0.2(2) 3_665 .
S1 C1 C2 C7 -179.35(13) . .
C7 C2 C3 C4 1.3(2) . .
C1 C2 C3 C4 -179.58(15) . .
C2 C3 C4 C5 0.1(2) . .
C3 C4 C5 C6 -1.3(2) . .
C3 C4 C5 Si1 175.64(13) . .
C9 Si1 C5 C6 89.23(15) . .
C10 Si1 C5 C6 -150.72(13) . .
C8 Si1 C5 C6 -29.51(16) . .
C9 Si1 C5 C4 -87.66(15) . .
C10 Si1 C5 C4 32.39(16) . .
C8 Si1 C5 C4 153.60(14) . .
C4 C5 C6 C7 1.2(2) . .
Si1 C5 C6 C7 -175.81(12) . .
C5 C6 C7 C2 0.2(2) . .
C5 C6 C7 S1 -179.90(12) . 3_665
C3 C2 C7 C6 -1.4(2) . .
C1 C2 C7 C6 179.28(14) . .
C3 C2 C7 S1 178.61(12) . 3_665
C1 C2 C7 S1 -0.68(16) . 3_665
